data_4029786
loop_
_publ_author_name
'Long, Sihui'
'Muthusamy, Venkatraj'
'Willis, Peter G.'
'Parkin, Sean'
'Cammers, Arthur'

_publ_section_title
;
 Inversion symmetry and local vs. dispersive interactions in the
 nucleation of hydrogen bonded cyclic n-mer and tape of
 imidazolecarboxamidines.
;
_journal_name_full 'Beilstein journal of organic chemistry'
_journal_page_first 23
_journal_paper_doi 10.3762/bjoc.4.23
_journal_volume 4
_journal_year 2008
_chemical_formula_sum 'C19 H32 N4'
_chemical_formula_weight 316.49
_chemical_name_systematic
; 
 ? 
;
_space_group_IT_number 14
_symmetry_cell_setting monoclinic
_symmetry_space_group_name_Hall '-P 2ybc'
_symmetry_space_group_name_H-M 'P 1 21/c 1'
_atom_sites_solution_hydrogens geom
_atom_sites_solution_primary direct
_atom_sites_solution_secondary difmap
_audit_creation_method SHELXL-97
_cell_angle_alpha 90.00
_cell_angle_beta 97.9299(7)
_cell_angle_gamma 90.00
_cell_formula_units_Z 8
_cell_length_a 11.5364(2)
_cell_length_b 10.5199(2)
_cell_length_c 31.4132(6)
_cell_measurement_reflns_used 8985
_cell_measurement_temperature 150.0(2)
_cell_measurement_theta_max 27.48
_cell_measurement_theta_min 1.00
_cell_volume 3775.91(12)
_computing_cell_refinement 'SCALEPACK (Otwinowski & Minor, 1997)'
_computing_data_collection 'COLLECT (Nonius, 1998)'
_computing_data_reduction 'DENZO-SMN (Otwinowski & Minor, 1997)'
_computing_molecular_graphics 'XP in SHELXTL (Sheldrick, 1994)'
_computing_publication_material
; 
SHELX97-2 (Sheldrick, 1997) and local procedures 
;
_computing_structure_refinement 'SHELXL-97 (Sheldrick, 1997)'
_computing_structure_solution 'SHELXS-97 (Sheldrick, 1990)'
_diffrn_ambient_temperature 150.0(2)
_diffrn_detector_area_resol_mean 18
_diffrn_measured_fraction_theta_full .999
_diffrn_measured_fraction_theta_max .999
_diffrn_measurement_device_type 'Nonius KappaCCD diffractometer'
_diffrn_measurement_method '\w scans at fixed \c = 55\%'
_diffrn_radiation_monochromator graphite
_diffrn_radiation_source 'fine-focus sealed tube'
_diffrn_radiation_type MoK\a
_diffrn_radiation_wavelength 0.71073
_diffrn_reflns_av_R_equivalents 0.0525
_diffrn_reflns_av_sigmaI/netI 0.0683
_diffrn_reflns_limit_h_max 13
_diffrn_reflns_limit_h_min -13
_diffrn_reflns_limit_k_max 12
_diffrn_reflns_limit_k_min -12
_diffrn_reflns_limit_l_max 37
_diffrn_reflns_limit_l_min -37
_diffrn_reflns_number 12797
_diffrn_reflns_theta_full 25.00
_diffrn_reflns_theta_max 25.00
_diffrn_reflns_theta_min 1.31
_exptl_absorpt_coefficient_mu 0.067
_exptl_absorpt_correction_T_max 0.9834
_exptl_absorpt_correction_T_min 0.9814
_exptl_absorpt_correction_type multi-scan
_exptl_absorpt_process_details 'Scalepack (Otwinowski & Minor, 1997)'
_exptl_crystal_colour 'pale yellow'
_exptl_crystal_density_diffrn 1.113
_exptl_crystal_density_method 'not measured'
_exptl_crystal_description block
_exptl_crystal_F_000 1392
_exptl_crystal_size_max 0.28
_exptl_crystal_size_mid 0.25
_exptl_crystal_size_min 0.25
_refine_diff_density_max .206
_refine_diff_density_min -.187
_refine_diff_density_rms .041
_refine_ls_extinction_method none
_refine_ls_goodness_of_fit_ref 0.988
_refine_ls_hydrogen_treatment constr
_refine_ls_matrix_type full
_refine_ls_number_parameters 421
_refine_ls_number_reflns 6644
_refine_ls_number_restraints 0
_refine_ls_restrained_S_all 0.988
_refine_ls_R_factor_all 0.1119
_refine_ls_R_factor_gt 0.0521
_refine_ls_shift/su_max 0.008
_refine_ls_shift/su_mean 0.000
_refine_ls_structure_factor_coef Fsqd
_refine_ls_weighting_details 'calc w=1/[\s^2^(Fo^2^)+(0.0831P)^2^] where P=(Fo^2^+2Fc^2^)/3'
_refine_ls_weighting_scheme calc
_refine_ls_wR_factor_gt 0.1281
_refine_ls_wR_factor_ref 0.1549
_reflns_number_gt 3624
_reflns_number_total 6644
_reflns_threshold_expression >2\s(I)
_cod_data_source_file 7c_C1.cif
_cod_data_source_block k05364
_cod_original_sg_symbol_H-M 'P 21/c'
_cod_database_code 4029786

loop_
_symmetry_equiv_pos_as_xyz
'x, y, z'
'-x, y+1/2, -z+1/2'
'-x, -y, -z'
'x, -y-1/2, z-1/2'

loop_
_atom_site_label
_atom_site_type_symbol
_atom_site_fract_x
_atom_site_fract_y
_atom_site_fract_z
_atom_site_U_iso_or_equiv
_atom_site_adp_type
_atom_site_occupancy
_atom_site_symmetry_multiplicity
_atom_site_calc_flag
_atom_site_refinement_flags
N1A N 0.12036(14) -0.35073(16) 0.69910(5) 0.0299(4) Uani 1 1 d .
C2A C 0.18886(17) -0.2759(2) 0.72805(7) 0.0308(5) Uani 1 1 d .
N3A N 0.14872(15) -0.27419(17) 0.76514(5) 0.0353(5) Uani 1 1 d .
C4A C 0.04879(19) -0.3501(2) 0.75984(6) 0.0356(6) Uani 1 1 d .
C5A C 0.02975(18) -0.3980(2) 0.71955(7) 0.0343(5) Uani 1 1 d .
C6A C 0.13819(17) -0.3806(2) 0.65556(6) 0.0301(5) Uani 1 1 d .
N7A N 0.10057(15) -0.31443(16) 0.62268(5) 0.0355(5) Uani 1 1 d .
N8A N 0.19414(15) -0.49327(16) 0.65309(5) 0.0359(5) Uani 1 1 d .
H8A H 0.2226 -0.5323 0.6771 0.043 Uiso 1 1 calc R
C9A C 0.29211(18) -0.2046(2) 0.71688(7) 0.0439(6) Uani 1 1 d .
H9A1 H 0.2668 -0.1214 0.7050 0.066 Uiso 1 1 calc R
H9A2 H 0.3285 -0.2527 0.6955 0.066 Uiso 1 1 calc R
H9A3 H 0.3489 -0.1928 0.7428 0.066 Uiso 1 1 calc R
C10A C -0.0234(2) -0.3696(3) 0.79539(7) 0.0577(8) Uani 1 1 d .
H10A H -0.0936 -0.4185 0.7846 0.087 Uiso 1 1 calc R
H10B H -0.0463 -0.2868 0.8059 0.087 Uiso 1 1 calc R
H10C H 0.0226 -0.4162 0.8189 0.087 Uiso 1 1 calc R
C11A C -0.0625(2) -0.4826(2) 0.69708(7) 0.0477(7) Uani 1 1 d .
H11A H -0.0985 -0.5316 0.7183 0.072 Uiso 1 1 calc R
H11B H -0.0273 -0.5410 0.6782 0.072 Uiso 1 1 calc R
H11C H -0.1224 -0.4310 0.6799 0.072 Uiso 1 1 calc R
C12A C 0.02600(18) -0.2033(2) 0.62601(7) 0.0353(6) Uani 1 1 d .
H12A H 0.0204 -0.1855 0.6569 0.042 Uiso 1 1 calc R
C13A C -0.09644(18) -0.2330(2) 0.60202(7) 0.0406(6) Uani 1 1 d .
H13A H -0.1269 -0.3109 0.6142 0.049 Uiso 1 1 calc R
H13B H -0.1501 -0.1622 0.6064 0.049 Uiso 1 1 calc R
C14A C -0.09453(18) -0.2519(2) 0.55400(7) 0.0403(6) Uani 1 1 d .
H14A H -0.0473 -0.3279 0.5493 0.048 Uiso 1 1 calc R
H14B H -0.1752 -0.2662 0.5395 0.048 Uiso 1 1 calc R
C15A C -0.04282(17) -0.1362(2) 0.53491(7) 0.0379(6) Uani 1 1 d .
H15A H -0.0943 -0.0620 0.5372 0.045 Uiso 1 1 calc R
H15B H -0.0387 -0.1514 0.5041 0.045 Uiso 1 1 calc R
C16A C 0.07905(17) -0.1073(2) 0.55794(6) 0.0346(5) Uani 1 1 d .
H16A H 0.1092 -0.0292 0.5457 0.042 Uiso 1 1 calc R
H16B H 0.1324 -0.1782 0.5534 0.042 Uiso 1 1 calc R
C17A C 0.07720(18) -0.0889(2) 0.60596(6) 0.0341(5) Uani 1 1 d .
H17A H 0.1580 -0.0743 0.6203 0.041 Uiso 1 1 calc R
H17B H 0.0302 -0.0126 0.6106 0.041 Uiso 1 1 calc R
C18A C 0.20870(18) -0.55159(19) 0.61240(6) 0.0311(5) Uani 1 1 d .
H18A H 0.1413 -0.5247 0.5908 0.037 Uiso 1 1 calc R
C19A C 0.2037(2) -0.6944(2) 0.61663(7) 0.0415(6) Uani 1 1 d .
H19A H 0.1262 -0.7193 0.6241 0.050 Uiso 1 1 calc R
H19B H 0.2641 -0.7225 0.6402 0.050 Uiso 1 1 calc R
C20A C 0.2236(2) -0.7604(2) 0.57503(7) 0.0521(7) Uani 1 1 d .
H20A H 0.2258 -0.8535 0.5797 0.062 Uiso 1 1 calc R
H20B H 0.1571 -0.7415 0.5525 0.062 Uiso 1 1 calc R
C21A C 0.3355(2) -0.7194(2) 0.55963(8) 0.0520(7) Uani 1 1 d .
H21A H 0.3421 -0.7604 0.5317 0.062 Uiso 1 1 calc R
H21B H 0.4030 -0.7467 0.5805 0.062 Uiso 1 1 calc R
C22A C 0.3379(2) -0.5770(2) 0.55455(8) 0.0593(8) Uani 1 1 d .
H22A H 0.2756 -0.5508 0.5313 0.071 Uiso 1 1 calc R
H22B H 0.4141 -0.5510 0.5462 0.071 Uiso 1 1 calc R
C23A C 0.3197(2) -0.5102(2) 0.59618(8) 0.0512(7) Uani 1 1 d .
H23A H 0.3871 -0.5284 0.6184 0.061 Uiso 1 1 calc R
H23B H 0.3169 -0.4172 0.5913 0.061 Uiso 1 1 calc R
N1B N 0.38563(14) -0.48579(16) 0.80376(5) 0.0300(4) Uani 1 1 d .
C2B C 0.31545(17) -0.5599(2) 0.77519(7) 0.0312(5) Uani 1 1 d .
N3B N 0.35330(15) -0.56221(17) 0.73776(5) 0.0368(5) Uani 1 1 d .
C4B C 0.45370(19) -0.4867(2) 0.74224(7) 0.0353(5) Uani 1 1 d .
C5B C 0.47455(18) -0.4388(2) 0.78248(7) 0.0339(5) Uani 1 1 d .
C6B C 0.36853(17) -0.4538(2) 0.84738(6) 0.0305(5) Uani 1 1 d .
N7B N 0.40288(15) -0.51952(17) 0.88028(5) 0.0343(5) Uani 1 1 d .
N8B N 0.31528(14) -0.33825(16) 0.84906(5) 0.0344(5) Uani 1 1 d .
H8B H 0.2923 -0.2971 0.8250 0.041 Uiso 1 1 calc R
C9B C 0.21237(18) -0.6304(2) 0.78695(7) 0.0451(6) Uani 1 1 d .
H9B1 H 0.1559 -0.6448 0.7611 0.068 Uiso 1 1 calc R
H9B2 H 0.1753 -0.5803 0.8077 0.068 Uiso 1 1 calc R
H9B3 H 0.2380 -0.7123 0.7998 0.068 Uiso 1 1 calc R
C10B C 0.5230(2) -0.4666(3) 0.70583(7) 0.0526(7) Uani 1 1 d .
H10D H 0.5942 -0.4185 0.7161 0.079 Uiso 1 1 calc R
H10E H 0.4758 -0.4190 0.6828 0.079 Uiso 1 1 calc R
H10F H 0.5445 -0.5492 0.6948 0.079 Uiso 1 1 calc R
C11B C 0.5684(2) -0.3554(2) 0.80435(7) 0.0454(6) Uani 1 1 d .
H11D H 0.6278 -0.4076 0.8215 0.068 Uiso 1 1 calc R
H11E H 0.5347 -0.2956 0.8232 0.068 Uiso 1 1 calc R
H11F H 0.6046 -0.3080 0.7828 0.068 Uiso 1 1 calc R
C12B C 0.47762(17) -0.6315(2) 0.87785(7) 0.0352(6) Uani 1 1 d .
H12B H 0.4843 -0.6510 0.8471 0.042 Uiso 1 1 calc R
C13B C 0.59883(18) -0.6022(2) 0.90232(7) 0.0408(6) Uani 1 1 d .
H13C H 0.6524 -0.6734 0.8984 0.049 Uiso 1 1 calc R
H13D H 0.6301 -0.5247 0.8901 0.049 Uiso 1 1 calc R
C14B C 0.59603(19) -0.5821(2) 0.95006(7) 0.0421(6) Uani 1 1 d .
H14C H 0.6765 -0.5669 0.9647 0.050 Uiso 1 1 calc R
H14D H 0.5482 -0.5063 0.9544 0.050 Uiso 1 1 calc R
C15B C 0.54491(18) -0.6974(2) 0.96953(7) 0.0394(6) Uani 1 1 d .
H15C H 0.5404 -0.6812 1.0003 0.047 Uiso 1 1 calc R
H15D H 0.5968 -0.7715 0.9676 0.047 Uiso 1 1 calc R
C16B C 0.42291(18) -0.7274(2) 0.94635(7) 0.0379(6) Uani 1 1 d .
H16C H 0.3934 -0.8060 0.9584 0.045 Uiso 1 1 calc R
H16D H 0.3689 -0.6572 0.9510 0.045 Uiso 1 1 calc R
C17B C 0.42502(19) -0.7448(2) 0.89845(7) 0.0375(6) Uani 1 1 d .
H17C H 0.3441 -0.7583 0.8841 0.045 Uiso 1 1 calc R
H17D H 0.4710 -0.8218 0.8938 0.045 Uiso 1 1 calc R
C18B C 0.29588(17) -0.28202(19) 0.88959(6) 0.0299(5) Uani 1 1 d .
H18B H 0.3615 -0.3091 0.9119 0.036 Uiso 1 1 calc R
C19B C 0.29857(19) -0.1380(2) 0.88667(7) 0.0393(6) Uani 1 1 d .
H19C H 0.2392 -0.1094 0.8628 0.047 Uiso 1 1 calc R
H19D H 0.3763 -0.1105 0.8802 0.047 Uiso 1 1 calc R
C20B C 0.2742(2) -0.0760(2) 0.92846(7) 0.0488(7) Uani 1 1 d .
H20C H 0.3392 -0.0956 0.9515 0.059 Uiso 1 1 calc R
H20D H 0.2709 0.0174 0.9247 0.059 Uiso 1 1 calc R
C21B C 0.1598(2) -0.1220(3) 0.94192(8) 0.0547(7) Uani 1 1 d .
H21C H 0.1496 -0.0841 0.9700 0.066 Uiso 1 1 calc R
H21D H 0.0936 -0.0943 0.9205 0.066 Uiso 1 1 calc R
C22B C 0.1595(2) -0.2658(3) 0.94548(8) 0.0534(7) Uani 1 1 d .
H22C H 0.2207 -0.2929 0.9690 0.064 Uiso 1 1 calc R
H22D H 0.0829 -0.2945 0.9527 0.064 Uiso 1 1 calc R
C23B C 0.18199(18) -0.3272(2) 0.90371(7) 0.0429(6) Uani 1 1 d .
H23C H 0.1163 -0.3071 0.8810 0.051 Uiso 1 1 calc R
H23D H 0.1849 -0.4207 0.9074 0.051 Uiso 1 1 calc R

loop_
_atom_site_aniso_label
_atom_site_aniso_U_11
_atom_site_aniso_U_22
_atom_site_aniso_U_33
_atom_site_aniso_U_23
_atom_site_aniso_U_13
_atom_site_aniso_U_12
N1A 0.0352(10) 0.0284(10) 0.0257(9) 0.0004(8) 0.0027(8) 0.0031(8)
C2A 0.0314(12) 0.0278(13) 0.0318(12) -0.0016(10) -0.0006(10) 0.0039(10)
N3A 0.0376(11) 0.0353(11) 0.0315(11) -0.0032(9) 0.0002(8) 0.0037(9)
C4A 0.0409(13) 0.0382(14) 0.0273(12) 0.0005(11) 0.0036(10) 0.0035(11)
C5A 0.0374(13) 0.0326(13) 0.0328(13) 0.0062(11) 0.0050(10) 0.0002(11)
C6A 0.0339(12) 0.0281(13) 0.0277(12) -0.0016(10) 0.0022(9) 0.0020(10)
N7A 0.0431(11) 0.0315(11) 0.0321(11) 0.0032(9) 0.0058(9) 0.0106(9)
N8A 0.0516(12) 0.0293(11) 0.0251(10) 0.0002(8) -0.0010(8) 0.0149(9)
C9A 0.0385(14) 0.0427(15) 0.0482(15) 0.0017(12) -0.0020(11) -0.0051(12)
C10A 0.0561(16) 0.082(2) 0.0372(14) 0.0006(14) 0.0124(12) -0.0042(15)
C11A 0.0552(16) 0.0436(15) 0.0433(14) 0.0003(12) 0.0029(12) -0.0170(13)
C12A 0.0419(14) 0.0348(14) 0.0305(12) 0.0015(10) 0.0094(10) 0.0151(11)
C13A 0.0356(13) 0.0360(14) 0.0530(15) 0.0125(12) 0.0164(11) 0.0065(11)
C14A 0.0302(13) 0.0382(14) 0.0511(15) -0.0019(12) 0.0008(11) -0.0012(11)
C15A 0.0360(13) 0.0413(15) 0.0350(13) 0.0031(11) 0.0001(10) 0.0068(11)
C16A 0.0347(13) 0.0329(13) 0.0365(13) 0.0052(11) 0.0059(10) 0.0024(10)
C17A 0.0306(12) 0.0316(13) 0.0387(13) -0.0008(11) 0.0001(10) 0.0058(10)
C18A 0.0334(12) 0.0283(13) 0.0300(12) -0.0004(10) -0.0009(9) 0.0067(10)
C19A 0.0503(15) 0.0301(14) 0.0454(14) -0.0021(11) 0.0116(11) -0.0027(12)
C20A 0.0717(19) 0.0337(15) 0.0521(16) -0.0098(13) 0.0135(14) -0.0035(13)
C21A 0.0618(18) 0.0538(18) 0.0418(15) -0.0087(13) 0.0116(12) 0.0183(14)
C22A 0.0639(18) 0.059(2) 0.0618(18) -0.0051(15) 0.0331(14) -0.0046(15)
C23A 0.0605(17) 0.0411(16) 0.0554(16) -0.0087(13) 0.0203(13) -0.0151(13)
N1B 0.0344(10) 0.0283(10) 0.0269(10) -0.0008(8) 0.0028(8) 0.0030(8)
C2B 0.0305(12) 0.0304(13) 0.0309(12) -0.0008(10) -0.0020(10) 0.0042(10)
N3B 0.0401(11) 0.0369(12) 0.0324(11) -0.0020(9) 0.0010(9) 0.0069(9)
C4B 0.0378(13) 0.0366(14) 0.0313(13) 0.0010(11) 0.0040(10) 0.0040(11)
C5B 0.0351(12) 0.0333(14) 0.0330(13) 0.0056(11) 0.0038(10) -0.0006(10)
C6B 0.0295(12) 0.0324(13) 0.0297(12) 0.0011(11) 0.0047(9) 0.0021(10)
N7B 0.0400(11) 0.0321(11) 0.0311(10) 0.0034(9) 0.0060(8) 0.0113(9)
N8B 0.0432(11) 0.0291(11) 0.0302(10) 0.0024(9) 0.0020(8) 0.0110(9)
C9B 0.0386(14) 0.0476(16) 0.0469(14) 0.0014(12) -0.0022(11) -0.0052(12)
C10B 0.0530(16) 0.0685(19) 0.0374(14) 0.0002(13) 0.0108(12) 0.0025(14)
C11B 0.0505(15) 0.0460(16) 0.0396(14) 0.0022(12) 0.0058(11) -0.0128(12)
C12B 0.0388(13) 0.0346(14) 0.0330(12) 0.0022(11) 0.0075(10) 0.0144(11)
C13B 0.0326(13) 0.0357(14) 0.0562(15) 0.0085(12) 0.0138(11) 0.0062(11)
C14B 0.0307(13) 0.0404(15) 0.0535(15) 0.0032(12) 0.0000(11) -0.0004(11)
C15B 0.0387(14) 0.0409(15) 0.0381(13) 0.0069(11) 0.0030(11) 0.0068(11)
C16B 0.0353(13) 0.0354(14) 0.0435(14) 0.0044(11) 0.0071(11) 0.0024(11)
C17B 0.0332(13) 0.0335(14) 0.0449(14) -0.0005(11) 0.0025(11) 0.0064(11)
C18B 0.0311(12) 0.0301(13) 0.0276(12) 0.0000(10) 0.0006(9) 0.0042(10)
C19B 0.0429(14) 0.0310(14) 0.0443(14) 0.0017(11) 0.0069(11) 0.0001(11)
C20B 0.0633(17) 0.0321(14) 0.0507(16) -0.0081(12) 0.0066(13) -0.0003(13)
C21B 0.0550(17) 0.0610(19) 0.0487(16) -0.0141(14) 0.0095(13) 0.0136(14)
C22B 0.0484(16) 0.0624(19) 0.0529(16) -0.0058(14) 0.0192(13) -0.0075(13)
C23B 0.0402(14) 0.0389(15) 0.0500(15) -0.0075(12) 0.0079(11) -0.0084(12)

loop_
_atom_type_symbol
_atom_type_description
_atom_type_scat_dispersion_real
_atom_type_scat_dispersion_imag
_atom_type_scat_source
C C .0033 .0016 'International Tables Vol C Tables 4.2.6.8 and 6.1.1.4'
H H .0000 .0000 'International Tables Vol C Tables 4.2.6.8 and 6.1.1.4'
N N .0061 .0033 'International Tables Vol C Tables 4.2.6.8 and 6.1.1.4'

loop_
_geom_angle_atom_site_label_1
_geom_angle_atom_site_label_2
_geom_angle_atom_site_label_3
_geom_angle
C2A N1A C5A 107.48(16)
C2A N1A C6A 127.55(18)
C5A N1A C6A 124.94(17)
N3A C2A N1A 110.84(19)
N3A C2A C9A 126.4(2)
N1A C2A C9A 122.70(19)
C2A N3A C4A 105.88(17)
C5A C4A N3A 110.51(19)
C5A C4A C10A 127.8(2)
N3A C4A C10A 121.70(19)
C4A C5A N1A 105.29(18)
C4A C5A C11A 132.8(2)
N1A C5A C11A 121.86(18)
N7A C6A N8A 122.95(19)
N7A C6A N1A 124.90(19)
N8A C6A N1A 112.03(17)
C6A N7A C12A 121.18(18)
C6A N8A C18A 122.30(17)
C6A N8A H8A 118.9
C18A N8A H8A 118.9
C2A C9A H9A1 109.5
C2A C9A H9A2 109.5
H9A1 C9A H9A2 109.5
C2A C9A H9A3 109.5
H9A1 C9A H9A3 109.5
H9A2 C9A H9A3 109.5
C4A C10A H10A 109.5
C4A C10A H10B 109.5
H10A C10A H10B 109.5
C4A C10A H10C 109.5
H10A C10A H10C 109.5
H10B C10A H10C 109.5
C5A C11A H11A 109.5
C5A C11A H11B 109.5
H11A C11A H11B 109.5
C5A C11A H11C 109.5
H11A C11A H11C 109.5
H11B C11A H11C 109.5
N7A C12A C17A 109.76(17)
N7A C12A C13A 108.16(17)
C17A C12A C13A 109.99(17)
N7A C12A H12A 109.6
C17A C12A H12A 109.6
C13A C12A H12A 109.6
C14A C13A C12A 111.93(17)
C14A C13A H13A 109.2
C12A C13A H13A 109.2
C14A C13A H13B 109.2
C12A C13A H13B 109.2
H13A C13A H13B 107.9
C15A C14A C13A 110.27(18)
C15A C14A H14A 109.6
C13A C14A H14A 109.6
C15A C14A H14B 109.6
C13A C14A H14B 109.6
H14A C14A H14B 108.1
C14A C15A C16A 111.17(17)
C14A C15A H15A 109.4
C16A C15A H15A 109.4
C14A C15A H15B 109.4
C16A C15A H15B 109.4
H15A C15A H15B 108.0
C15A C16A C17A 110.98(17)
C15A C16A H16A 109.4
C17A C16A H16A 109.4
C15A C16A H16B 109.4
C17A C16A H16B 109.4
H16A C16A H16B 108.0
C12A C17A C16A 111.72(18)
C12A C17A H17A 109.3
C16A C17A H17A 109.3
C12A C17A H17B 109.3
C16A C17A H17B 109.3
H17A C17A H17B 107.9
N8A C18A C23A 112.55(18)
N8A C18A C19A 109.46(17)
C23A C18A C19A 111.25(19)
N8A C18A H18A 107.8
C23A C18A H18A 107.8
C19A C18A H18A 107.8
C18A C19A C20A 111.43(19)
C18A C19A H19A 109.3
C20A C19A H19A 109.3
C18A C19A H19B 109.3
C20A C19A H19B 109.3
H19A C19A H19B 108.0
C21A C20A C19A 112.5(2)
C21A C20A H20A 109.1
C19A C20A H20A 109.1
C21A C20A H20B 109.1
C19A C20A H20B 109.1
H20A C20A H20B 107.8
C20A C21A C22A 110.4(2)
C20A C21A H21A 109.6
C22A C21A H21A 109.6
C20A C21A H21B 109.6
C22A C21A H21B 109.6
H21A C21A H21B 108.1
C21A C22A C23A 111.1(2)
C21A C22A H22A 109.4
C23A C22A H22A 109.4
C21A C22A H22B 109.4
C23A C22A H22B 109.4
H22A C22A H22B 108.0
C18A C23A C22A 112.4(2)
C18A C23A H23A 109.1
C22A C23A H23A 109.1
C18A C23A H23B 109.1
C22A C23A H23B 109.1
H23A C23A H23B 107.9
C2B N1B C5B 107.27(17)
C2B N1B C6B 127.37(18)
C5B N1B C6B 125.25(17)
N3B C2B N1B 111.04(18)
N3B C2B C9B 126.1(2)
N1B C2B C9B 122.80(19)
C2B N3B C4B 105.90(17)
C5B C4B N3B 110.16(19)
C5B C4B C10B 128.1(2)
N3B C4B C10B 121.74(19)
C4B C5B N1B 105.62(19)
C4B C5B C11B 132.6(2)
N1B C5B C11B 121.77(18)
N7B C6B N8B 123.24(19)
N7B C6B N1B 125.37(19)
N8B C6B N1B 111.30(17)
C6B N7B C12B 121.17(18)
C6B N8B C18B 121.47(17)
C6B N8B H8B 119.3
C18B N8B H8B 119.3
C2B C9B H9B1 109.5
C2B C9B H9B2 109.5
H9B1 C9B H9B2 109.5
C2B C9B H9B3 109.5
H9B1 C9B H9B3 109.5
H9B2 C9B H9B3 109.5
C4B C10B H10D 109.5
C4B C10B H10E 109.5
H10D C10B H10E 109.5
C4B C10B H10F 109.5
H10D C10B H10F 109.5
H10E C10B H10F 109.5
C5B C11B H11D 109.5
C5B C11B H11E 109.5
H11D C11B H11E 109.5
C5B C11B H11F 109.5
H11D C11B H11F 109.5
H11E C11B H11F 109.5
N7B C12B C17B 109.55(17)
N7B C12B C13B 108.31(18)
C17B C12B C13B 109.54(17)
N7B C12B H12B 109.8
C17B C12B H12B 109.8
C13B C12B H12B 109.8
C14B C13B C12B 112.41(18)
C14B C13B H13C 109.1
C12B C13B H13C 109.1
C14B C13B H13D 109.1
C12B C13B H13D 109.1
H13C C13B H13D 107.9
C15B C14B C13B 110.51(19)
C15B C14B H14C 109.5
C13B C14B H14C 109.5
C15B C14B H14D 109.5
C13B C14B H14D 109.5
H14C C14B H14D 108.1
C14B C15B C16B 110.99(17)
C14B C15B H15C 109.4
C16B C15B H15C 109.4
C14B C15B H15D 109.4
C16B C15B H15D 109.4
H15C C15B H15D 108.0
C17B C16B C15B 110.96(17)
C17B C16B H16C 109.4
C15B C16B H16C 109.4
C17B C16B H16D 109.4
C15B C16B H16D 109.4
H16C C16B H16D 108.0
C16B C17B C12B 112.89(18)
C16B C17B H17C 109.0
C12B C17B H17C 109.0
C16B C17B H17D 109.0
C12B C17B H17D 109.0
H17C C17B H17D 107.8
N8B C18B C19B 110.34(17)
N8B C18B C23B 111.93(17)
C19B C18B C23B 110.82(18)
N8B C18B H18B 107.9
C19B C18B H18B 107.9
C23B C18B H18B 107.9
C18B C19B C20B 111.53(18)
C18B C19B H19C 109.3
C20B C19B H19C 109.3
C18B C19B H19D 109.3
C20B C19B H19D 109.3
H19C C19B H19D 108.0
C21B C20B C19B 111.9(2)
C21B C20B H20C 109.2
C19B C20B H20C 109.2
C21B C20B H20D 109.2
C19B C20B H20D 109.2
H20C C20B H20D 107.9
C22B C21B C20B 110.5(2)
C22B C21B H21C 109.6
C20B C21B H21C 109.6
C22B C21B H21D 109.6
C20B C21B H21D 109.6
H21C C21B H21D 108.1
C23B C22B C21B 111.0(2)
C23B C22B H22C 109.4
C21B C22B H22C 109.4
C23B C22B H22D 109.4
C21B C22B H22D 109.4
H22C C22B H22D 108.0
C22B C23B C18B 112.16(18)
C22B C23B H23C 109.2
C18B C23B H23C 109.2
C22B C23B H23D 109.2
C18B C23B H23D 109.2
H23C C23B H23D 107.9

loop_
_geom_bond_atom_site_label_1
_geom_bond_atom_site_label_2
_geom_bond_distance
N1A C2A 1.369(3)
N1A C5A 1.392(3)
N1A C6A 1.446(2)
C2A N3A 1.312(3)
C2A C9A 1.490(3)
N3A C4A 1.394(3)
C4A C5A 1.352(3)
C4A C10A 1.496(3)
C5A C11A 1.489(3)
C6A N7A 1.272(2)
C6A N8A 1.357(2)
N7A C12A 1.464(2)
N8A C18A 1.449(2)
N8A H8A 0.8800
C9A H9A1 0.9800
C9A H9A2 0.9800
C9A H9A3 0.9800
C10A H10A 0.9800
C10A H10B 0.9800
C10A H10C 0.9800
C11A H11A 0.9800
C11A H11B 0.9800
C11A H11C 0.9800
C12A C17A 1.515(3)
C12A C13A 1.538(3)
C12A H12A 1.0000
C13A C14A 1.525(3)
C13A H13A 0.9900
C13A H13B 0.9900
C14A C15A 1.515(3)
C14A H14A 0.9900
C14A H14B 0.9900
C15A C16A 1.521(3)
C15A H15A 0.9900
C15A H15B 0.9900
C16A C17A 1.524(3)
C16A H16A 0.9900
C16A H16B 0.9900
C17A H17A 0.9900
C17A H17B 0.9900
C18A C23A 1.506(3)
C18A C19A 1.510(3)
C18A H18A 1.0000
C19A C20A 1.525(3)
C19A H19A 0.9900
C19A H19B 0.9900
C20A C21A 1.502(3)
C20A H20A 0.9900
C20A H20B 0.9900
C21A C22A 1.507(3)
C21A H21A 0.9900
C21A H21B 0.9900
C22A C23A 1.525(3)
C22A H22A 0.9900
C22A H22B 0.9900
C23A H23A 0.9900
C23A H23B 0.9900
N1B C2B 1.367(2)
N1B C5B 1.390(3)
N1B C6B 1.451(2)
C2B N3B 1.310(3)
C2B C9B 1.490(3)
N3B C4B 1.396(3)
C4B C5B 1.351(3)
C4B C10B 1.498(3)
C5B C11B 1.486(3)
C6B N7B 1.261(2)
C6B N8B 1.366(2)
N7B C12B 1.468(3)
N8B C18B 1.449(2)
N8B H8B 0.8800
C9B H9B1 0.9800
C9B H9B2 0.9800
C9B H9B3 0.9800
C10B H10D 0.9800
C10B H10E 0.9800
C10B H10F 0.9800
C11B H11D 0.9800
C11B H11E 0.9800
C11B H11F 0.9800
C12B C17B 1.521(3)
C12B C13B 1.531(3)
C12B H12B 1.0000
C13B C14B 1.519(3)
C13B H13C 0.9900
C13B H13D 0.9900
C14B C15B 1.514(3)
C14B H14C 0.9900
C14B H14D 0.9900
C15B C16B 1.526(3)
C15B H15C 0.9900
C15B H15D 0.9900
C16B C17B 1.519(3)
C16B H16C 0.9900
C16B H16D 0.9900
C17B H17C 0.9900
C17B H17D 0.9900
C18B C19B 1.518(3)
C18B C23B 1.520(3)
C18B H18B 1.0000
C19B C20B 1.526(3)
C19B H19C 0.9900
C19B H19D 0.9900
C20B C21B 1.519(3)
C20B H20C 0.9900
C20B H20D 0.9900
C21B C22B 1.517(4)
C21B H21C 0.9900
C21B H21D 0.9900
C22B C23B 1.517(3)
C22B H22C 0.9900
C22B H22D 0.9900
C23B H23C 0.9900
C23B H23D 0.9900

loop_
_geom_torsion_atom_site_label_1
_geom_torsion_atom_site_label_2
_geom_torsion_atom_site_label_3
_geom_torsion_atom_site_label_4
_geom_torsion
C5A N1A C2A N3A 0.8(2)
C6A N1A C2A N3A -177.35(18)
C5A N1A C2A C9A -177.42(19)
C6A N1A C2A C9A 4.4(3)
N1A C2A N3A C4A -0.8(2)
C9A C2A N3A C4A 177.4(2)
C2A N3A C4A C5A 0.4(2)
C2A N3A C4A C10A -178.8(2)
N3A C4A C5A N1A 0.1(2)
C10A C4A C5A N1A 179.3(2)
N3A C4A C5A C11A -179.8(2)
C10A C4A C5A C11A -0.6(4)
C2A N1A C5A C4A -0.5(2)
C6A N1A C5A C4A 177.71(18)
C2A N1A C5A C11A 179.4(2)
C6A N1A C5A C11A -2.4(3)
C2A N1A C6A N7A -88.0(3)
C5A N1A C6A N7A 94.2(3)
C2A N1A C6A N8A 95.9(2)
C5A N1A C6A N8A -81.9(2)
N8A C6A N7A C12A 170.98(19)
N1A C6A N7A C12A -4.7(3)
N7A C6A N8A C18A -4.2(3)
N1A C6A N8A C18A 171.93(17)
C6A N7A C12A C17A 127.4(2)
C6A N7A C12A C13A -112.6(2)
N7A C12A C13A C14A -64.4(2)
C17A C12A C13A C14A 55.4(2)
C12A C13A C14A C15A -56.2(2)
C13A C14A C15A C16A 56.5(2)
C14A C15A C16A C17A -56.6(2)
N7A C12A C17A C16A 63.8(2)
C13A C12A C17A C16A -55.1(2)
C15A C16A C17A C12A 56.3(2)
C6A N8A C18A C23A 89.6(2)
C6A N8A C18A C19A -146.1(2)
N8A C18A C19A C20A -177.66(18)
C23A C18A C19A C20A -52.6(3)
C18A C19A C20A C21A 54.5(3)
C19A C20A C21A C22A -55.7(3)
C20A C21A C22A C23A 55.4(3)
N8A C18A C23A C22A 177.00(19)
C19A C18A C23A C22A 53.7(3)
C21A C22A C23A C18A -55.4(3)
C5B N1B C2B N3B -0.3(2)
C6B N1B C2B N3B 176.01(18)
C5B N1B C2B C9B 177.92(19)
C6B N1B C2B C9B -5.7(3)
N1B C2B N3B C4B 0.5(2)
C9B C2B N3B C4B -177.7(2)
C2B N3B C4B C5B -0.5(2)
C2B N3B C4B C10B 179.6(2)
N3B C4B C5B N1B 0.3(2)
C10B C4B C5B N1B -179.8(2)
N3B C4B C5B C11B 179.2(2)
C10B C4B C5B C11B -0.9(4)
C2B N1B C5B C4B 0.0(2)
C6B N1B C5B C4B -176.42(18)
C2B N1B C5B C11B -179.06(19)
C6B N1B C5B C11B 4.5(3)
C2B N1B C6B N7B 86.9(3)
C5B N1B C6B N7B -97.4(3)
C2B N1B C6B N8B -96.5(2)
C5B N1B C6B N8B 79.2(2)
N8B C6B N7B C12B -169.07(19)
N1B C6B N7B C12B 7.2(3)
N7B C6B N8B C18B 0.8(3)
N1B C6B N8B C18B -175.89(16)
C6B N7B C12B C17B -128.9(2)
C6B N7B C12B C13B 111.7(2)
N7B C12B C13B C14B 64.7(2)
C17B C12B C13B C14B -54.8(2)
C12B C13B C14B C15B 57.0(2)
C13B C14B C15B C16B -56.6(2)
C14B C15B C16B C17B 55.6(2)
C15B C16B C17B C12B -54.9(2)
N7B C12B C17B C16B -64.9(2)
C13B C12B C17B C16B 53.8(2)
C6B N8B C18B C19B 149.76(19)
C6B N8B C18B C23B -86.3(2)
N8B C18B C19B C20B 178.05(17)
C23B C18B C19B C20B 53.5(2)
C18B C19B C20B C21B -54.8(3)
C19B C20B C21B C22B 55.6(3)
C20B C21B C22B C23B -56.0(3)
C21B C22B C23B C18B 56.3(3)
N8B C18B C23B C22B -178.38(18)
C19B C18B C23B C22B -54.7(3)
